data_7111428
loop_
_publ_author_name
'Ganesan, Prasad V.'
'Kepert, Cameron J.'

_publ_section_title
;
 Nanoporosity of an interpenetrated NbO-type molecular framework studied
 by single crystal X-ray diffraction
;
_journal_issue 19
_journal_name_full 'Chemical Communications'
_journal_page_first 2168
_journal_page_last 2169
_journal_paper_doi 10.1039/b409543j
_journal_year 2004
_chemical_formula_moiety 'C22 H28 Fe N10 S2'
_chemical_formula_sum 'C22 H28 Fe N10 S2'
_chemical_formula_weight 552.51
_chemical_name_systematic
;
?
;
_space_group_IT_number 148
_symmetry_cell_setting hexagonal
_symmetry_Int_Tables_number 148
_symmetry_space_group_name_Hall '-R 3'
_symmetry_space_group_name_H-M 'R -3 :H'
_atom_sites_solution_hydrogens geom
_atom_sites_solution_primary direct
_atom_sites_solution_secondary difmap
_audit_creation_method SHELXL-97
_cell_angle_alpha 90.00
_cell_angle_beta 90.00
_cell_angle_gamma 120.00
_cell_formula_units_Z 9
_cell_length_a 25.2831(14)
_cell_length_b 25.2831(14)
_cell_length_c 10.9463(13)
_cell_measurement_reflns_used 959
_cell_measurement_temperature 150(2)
_cell_measurement_theta_max 25.740
_cell_measurement_theta_min 2.632
_cell_volume 6059.8(9)
_computing_cell_refinement 'SMART (BrukerAXS, 1997)'
_computing_data_collection 'SMART (BrukerAXS, 1997)'
_computing_data_reduction 'SAINT+ (BrukerAXS, 1997)'
_computing_molecular_graphics 'XPMA/ZORTEP, WebLabViewer Pro 3.7'
_computing_structure_refinement 'SHELXL-97 (Sheldrick, 1997)'
_computing_structure_solution 'SHELXS-97 (Sheldrick, 1990)'
_diffrn_ambient_temperature 150(2)
_diffrn_measured_fraction_theta_full 0.994
_diffrn_measured_fraction_theta_max 0.994
_diffrn_measurement_device_type 'Bruker SMART 1000 CCD'
_diffrn_measurement_method \w
_diffrn_radiation_monochromator graphite
_diffrn_radiation_source 'fine-focus sealed tube'
_diffrn_radiation_type MoK\a
_diffrn_radiation_wavelength 0.71073
_diffrn_reflns_av_R_equivalents 0.0412
_diffrn_reflns_av_sigmaI/netI 0.0557
_diffrn_reflns_limit_h_max 33
_diffrn_reflns_limit_h_min -33
_diffrn_reflns_limit_k_max 33
_diffrn_reflns_limit_k_min -33
_diffrn_reflns_limit_l_max 14
_diffrn_reflns_limit_l_min -14
_diffrn_reflns_number 17321
_diffrn_reflns_theta_full 27.99
_diffrn_reflns_theta_max 27.99
_diffrn_reflns_theta_min 2.08
_exptl_absorpt_coefficient_mu 0.746
_exptl_absorpt_correction_T_max 0.894
_exptl_absorpt_correction_T_min 0.719
_exptl_absorpt_correction_type empirical
_exptl_absorpt_process_details 'SADABS, Bruker 1995'
_exptl_crystal_colour purple
_exptl_crystal_density_diffrn 1.363
_exptl_crystal_density_method 'not measured'
_exptl_crystal_description 'hexagonal rods'
_exptl_crystal_F_000 2592
_exptl_crystal_size_max 0.20
_exptl_crystal_size_mid 0.18
_exptl_crystal_size_min 0.15
_refine_diff_density_max 0.588
_refine_diff_density_min -0.461
_refine_diff_density_rms 0.085
_refine_ls_extinction_method none
_refine_ls_goodness_of_fit_ref 1.022
_refine_ls_hydrogen_treatment mixed
_refine_ls_matrix_type full
_refine_ls_number_parameters 160
_refine_ls_number_reflns 3237
_refine_ls_number_restraints 0
_refine_ls_restrained_S_all 1.022
_refine_ls_R_factor_all 0.0822
_refine_ls_R_factor_gt 0.0421
_refine_ls_shift/su_max 0.000
_refine_ls_shift/su_mean 0.000
_refine_ls_structure_factor_coef Fsqd
_refine_ls_weighting_details 'calc w=1/[\s^2^(Fo^2^)+(0.0333P)^2^+26.2251P] where P=(Fo^2^+2Fc^2^)/3'
_refine_ls_weighting_scheme calc
_refine_ls_wR_factor_gt 0.0851
_refine_ls_wR_factor_ref 0.1008
_reflns_number_gt 2204
_reflns_number_total 3237
_reflns_threshold_expression >2sigma(I)
_cod_data_source_file b409543jsup1.cif
_cod_data_source_block A
_cod_depositor_comments
;
The following automatic conversions were performed:

'_symmetry_cell_setting' value 'Hexagonal' changed to 'hexagonal'
according to /home/saulius/struct/CIF-dictionaries/cif_core.dic
dictionary named 'cif_core.dic' version 2.4.2 from 2011-04-26.

Automatic conversion script
Id: cif_fix_values 1891 2012-01-12 08:04:46Z andrius 
;
_cod_original_sg_symbol_Hall -R3
_cod_original_sg_symbol_H-M R-3
_cod_database_code 7111428

loop_
_symmetry_equiv_pos_as_xyz
'x, y, z'
'-y, x-y, z'
'-x+y, -x, z'
'x+2/3, y+1/3, z+1/3'
'-y+2/3, x-y+1/3, z+1/3'
'-x+y+2/3, -x+1/3, z+1/3'
'x+1/3, y+2/3, z+2/3'
'-y+1/3, x-y+2/3, z+2/3'
'-x+y+1/3, -x+2/3, z+2/3'
'-x, -y, -z'
'y, -x+y, -z'
'x-y, x, -z'
'-x+2/3, -y+1/3, -z+1/3'
'y+2/3, -x+y+1/3, -z+1/3'
'x-y+2/3, x+1/3, -z+1/3'
'-x+1/3, -y+2/3, -z+2/3'
'y+1/3, -x+y+2/3, -z+2/3'
'x-y+1/3, x+2/3, -z+2/3'

loop_
_atom_site_label
_atom_site_type_symbol
_atom_site_fract_x
_atom_site_fract_y
_atom_site_fract_z
_atom_site_U_iso_or_equiv
_atom_site_adp_type
_atom_site_occupancy
_atom_site_symmetry_multiplicity
_atom_site_calc_flag
_atom_site_refinement_flags
Fe1 Fe 0.5000 0.5000 0.5000 0.01470(14) Uani 1 2 d S
S1 S 0.32984(3) 0.52473(3) 0.62311(6) 0.02136(17) Uani 1 1 d .
C1 C 0.39158(13) 0.52147(12) 0.5951(2) 0.0162(6) Uani 1 1 d .
N1 N 0.43574(11) 0.51961(10) 0.57267(19) 0.0170(5) Uani 1 1 d .
N10 N 0.54824(10) 0.52748(10) 0.6819(2) 0.0173(5) Uani 1 1 d .
N11 N 0.54899(10) 0.57666(10) 0.73428(19) 0.0168(5) Uani 1 1 d .
H11 H 0.5287 0.5938 0.7054 0.020 Uiso 1 1 calc R
C10 C 0.58472(12) 0.51623(12) 0.7531(2) 0.0166(5) Uani 1 1 d .
C11 C 0.60900(12) 0.55875(12) 0.8505(2) 0.0152(5) Uani 1 1 d .
C12 C 0.58408(13) 0.59618(13) 0.8351(2) 0.0169(6) Uani 1 1 d .
C13 C 0.59633(14) 0.46469(13) 0.7289(3) 0.0224(6) Uani 1 1 d .
H13A H 0.5739 0.4425 0.6556 0.034 Uiso 0.50 1 calc PR
H13B H 0.5826 0.4368 0.7989 0.034 Uiso 0.50 1 calc PR
H13C H 0.6401 0.4809 0.7161 0.034 Uiso 0.50 1 calc PR
H13D H 0.6238 0.4643 0.7915 0.034 Uiso 0.50 1 calc PR
H13E H 0.6152 0.4700 0.6482 0.034 Uiso 0.50 1 calc PR
H13F H 0.5576 0.4259 0.7310 0.034 Uiso 0.50 1 calc PR
C14 C 0.59013(15) 0.64812(14) 0.9083(3) 0.0267(7) Uani 1 1 d .
H14A H 0.5659 0.6642 0.8707 0.040 Uiso 0.50 1 calc PR
H14B H 0.6331 0.6803 0.9111 0.040 Uiso 0.50 1 calc PR
H14C H 0.5754 0.6342 0.9914 0.040 Uiso 0.50 1 calc PR
H14D H 0.6171 0.6549 0.9781 0.040 Uiso 0.50 1 calc PR
H14E H 0.5498 0.6389 0.9377 0.040 Uiso 0.50 1 calc PR
H14F H 0.6075 0.6849 0.8574 0.040 Uiso 0.50 1 calc PR
C20 C 0.64504(13) 0.52407(13) 1.0376(2) 0.0177(6) Uani 1 1 d .
C21 C 0.65270(12) 0.56558(12) 0.9472(2) 0.0152(5) Uani 1 1 d .
C22 C 0.70931(12) 0.61836(13) 0.9748(2) 0.0168(6) Uani 1 1 d .
C23 C 0.59409(14) 0.46103(14) 1.0607(3) 0.0272(7) Uani 1 1 d .
H23A H 0.6036 0.4442 1.1326 0.041 Uiso 0.50 1 calc PR
H23B H 0.5888 0.4353 0.9895 0.041 Uiso 0.50 1 calc PR
H23C H 0.5563 0.4620 1.0752 0.041 Uiso 0.50 1 calc PR
H23D H 0.5622 0.4502 0.9989 0.041 Uiso 0.50 1 calc PR
H23E H 0.5770 0.4590 1.1420 0.041 Uiso 0.50 1 calc PR
H23F H 0.6095 0.4324 1.0563 0.041 Uiso 0.50 1 calc PR
C24 C 0.74081(14) 0.67667(14) 0.9048(3) 0.0240(6) Uani 1 1 d .
H24A H 0.7792 0.7050 0.9456 0.036 Uiso 0.50 1 calc PR
H24B H 0.7145 0.6948 0.9010 0.036 Uiso 0.50 1 calc PR
H24C H 0.7494 0.6685 0.8218 0.036 Uiso 0.50 1 calc PR
H24D H 0.7162 0.6739 0.8334 0.036 Uiso 0.50 1 calc PR
H24E H 0.7809 0.6841 0.8779 0.036 Uiso 0.50 1 calc PR
H24F H 0.7460 0.7104 0.9572 0.036 Uiso 0.50 1 calc PR
N20 N 0.73473(10) 0.61022(10) 1.07568(19) 0.0156(5) Uani 1 1 d .
N21 N 0.69450(10) 0.55200(10) 1.1105(2) 0.0165(5) Uani 1 1 d .
H21 H 0.7002 0.5343 1.1743 0.020 Uiso 1 1 calc R

loop_
_atom_site_aniso_label
_atom_site_aniso_U_11
_atom_site_aniso_U_22
_atom_site_aniso_U_33
_atom_site_aniso_U_23
_atom_site_aniso_U_13
_atom_site_aniso_U_12
Fe1 0.0134(3) 0.0183(3) 0.0123(2) -0.0017(2) -0.0010(2) 0.0079(2)
S1 0.0171(4) 0.0270(4) 0.0223(3) 0.0015(3) 0.0019(3) 0.0127(3)
C1 0.0180(14) 0.0143(13) 0.0126(12) -0.0004(10) -0.0001(10) 0.0053(11)
N1 0.0183(12) 0.0180(12) 0.0137(11) 0.0013(9) 0.0012(9) 0.0084(10)
N10 0.0189(12) 0.0177(12) 0.0155(11) -0.0010(9) -0.0015(9) 0.0092(10)
N11 0.0195(12) 0.0175(12) 0.0156(11) -0.0027(9) -0.0034(9) 0.0108(10)
C10 0.0159(13) 0.0163(13) 0.0147(12) 0.0018(10) 0.0015(10) 0.0059(12)
C11 0.0157(13) 0.0160(13) 0.0116(12) -0.0007(10) -0.0007(10) 0.0064(11)
C12 0.0168(14) 0.0188(14) 0.0131(12) -0.0011(10) -0.0019(10) 0.0073(12)
C13 0.0277(16) 0.0226(15) 0.0198(14) -0.0031(11) -0.0043(12) 0.0148(13)
C14 0.0347(18) 0.0291(17) 0.0221(15) -0.0088(13) -0.0112(13) 0.0203(15)
C20 0.0188(14) 0.0212(14) 0.0156(12) -0.0009(11) 0.0014(11) 0.0118(12)
C21 0.0170(13) 0.0189(14) 0.0116(12) -0.0003(10) 0.0006(10) 0.0104(12)
C22 0.0183(14) 0.0204(14) 0.0133(12) 0.0002(10) -0.0009(10) 0.0110(12)
C23 0.0278(17) 0.0219(16) 0.0240(15) 0.0042(12) -0.0015(13) 0.0065(14)
C24 0.0222(15) 0.0244(16) 0.0186(14) 0.0032(12) -0.0062(12) 0.0066(13)
N20 0.0166(11) 0.0166(12) 0.0137(10) 0.0013(9) 0.0002(9) 0.0083(10)
N21 0.0175(12) 0.0175(12) 0.0151(11) 0.0033(9) -0.0014(9) 0.0092(10)

loop_
_atom_type_symbol
_atom_type_description
_atom_type_scat_dispersion_real
_atom_type_scat_dispersion_imag
_atom_type_scat_source
C C 0.0033 0.0016 'International Tables Vol C Tables 4.2.6.8 and 6.1.1.4'
H H 0.0000 0.0000 'International Tables Vol C Tables 4.2.6.8 and 6.1.1.4'
N N 0.0061 0.0033 'International Tables Vol C Tables 4.2.6.8 and 6.1.1.4'
S S 0.1246 0.1234 'International Tables Vol C Tables 4.2.6.8 and 6.1.1.4'
Fe Fe 0.3463 0.8444 'International Tables Vol C Tables 4.2.6.8 and 6.1.1.4'

loop_
_geom_angle_atom_site_label_1
_geom_angle_atom_site_label_2
_geom_angle_atom_site_label_3
_geom_angle
_geom_angle_site_symmetry_1
_geom_angle_site_symmetry_3
N1 Fe1 N1 180.0 . 10_666
N1 Fe1 N10 92.51(8) . 10_666
N1 Fe1 N10 87.49(8) 10_666 10_666
N1 Fe1 N10 87.49(8) . .
N1 Fe1 N10 92.51(8) 10_666 .
N10 Fe1 N10 180.000(1) 10_666 .
N1 Fe1 N20 84.50(8) . 6_564
N1 Fe1 N20 95.50(8) 10_666 6_564
N10 Fe1 N20 81.00(8) 10_666 6_564
N10 Fe1 N20 99.00(8) . 6_564
N1 Fe1 N20 95.50(8) . 18_546
N1 Fe1 N20 84.50(8) 10_666 18_546
N10 Fe1 N20 99.00(8) 10_666 18_546
N10 Fe1 N20 81.00(8) . 18_546
N20 Fe1 N20 180.0 6_564 18_546
N1 C1 S1 178.5(3) . .
C1 N1 Fe1 165.4(2) . .
C10 N10 N11 104.6(2) . .
C10 N10 Fe1 140.42(18) . .
N11 N10 Fe1 114.31(15) . .
C12 N11 N10 112.7(2) . .
C12 N11 H11 123.7 . .
N10 N11 H11 123.7 . .
N10 C10 C11 111.0(2) . .
N10 C10 C13 122.4(2) . .
C11 C10 C13 126.6(2) . .
C12 C11 C10 104.7(2) . .
C12 C11 C21 125.2(2) . .
C10 C11 C21 130.0(2) . .
N11 C12 C11 107.0(2) . .
N11 C12 C14 121.7(2) . .
C11 C12 C14 131.3(2) . .
C10 C13 H13A 109.5 . .
C10 C13 H13B 109.5 . .
H13A C13 H13B 109.5 . .
C10 C13 H13C 109.5 . .
H13A C13 H13C 109.5 . .
H13B C13 H13C 109.5 . .
C10 C13 H13D 109.5 . .
H13A C13 H13D 141.1 . .
H13B C13 H13D 56.3 . .
H13C C13 H13D 56.3 . .
C10 C13 H13E 109.5 . .
H13A C13 H13E 56.3 . .
H13B C13 H13E 141.1 . .
H13C C13 H13E 56.3 . .
H13D C13 H13E 109.5 . .
C10 C13 H13F 109.5 . .
H13A C13 H13F 56.3 . .
H13B C13 H13F 56.3 . .
H13C C13 H13F 141.1 . .
H13D C13 H13F 109.5 . .
H13E C13 H13F 109.5 . .
C12 C14 H14A 109.5 . .
C12 C14 H14B 109.5 . .
H14A C14 H14B 109.5 . .
C12 C14 H14C 109.5 . .
H14A C14 H14C 109.5 . .
H14B C14 H14C 109.5 . .
C12 C14 H14D 109.5 . .
H14A C14 H14D 141.1 . .
H14B C14 H14D 56.3 . .
H14C C14 H14D 56.3 . .
C12 C14 H14E 109.5 . .
H14A C14 H14E 56.3 . .
H14B C14 H14E 141.1 . .
H14C C14 H14E 56.3 . .
H14D C14 H14E 109.5 . .
C12 C14 H14F 109.5 . .
H14A C14 H14F 56.3 . .
H14B C14 H14F 56.3 . .
H14C C14 H14F 141.1 . .
H14D C14 H14F 109.5 . .
H14E C14 H14F 109.5 . .
N21 C20 C21 106.6(2) . .
N21 C20 C23 122.7(2) . .
C21 C20 C23 130.7(3) . .
C20 C21 C22 104.7(2) . .
C20 C21 C11 127.7(2) . .
C22 C21 C11 127.4(2) . .
N20 C22 C21 111.4(2) . .
N20 C22 C24 120.9(2) . .
C21 C22 C24 127.6(2) . .
C20 C23 H23A 109.5 . .
C20 C23 H23B 109.5 . .
H23A C23 H23B 109.5 . .
C20 C23 H23C 109.5 . .
H23A C23 H23C 109.5 . .
H23B C23 H23C 109.5 . .
C20 C23 H23D 109.5 . .
H23A C23 H23D 141.1 . .
H23B C23 H23D 56.3 . .
H23C C23 H23D 56.3 . .
C20 C23 H23E 109.5 . .
H23A C23 H23E 56.3 . .
H23B C23 H23E 141.1 . .
H23C C23 H23E 56.3 . .
H23D C23 H23E 109.5 . .
C20 C23 H23F 109.5 . .
H23A C23 H23F 56.3 . .
H23B C23 H23F 56.3 . .
H23C C23 H23F 141.1 . .
H23D C23 H23F 109.5 . .
H23E C23 H23F 109.5 . .
C22 C24 H24A 109.5 . .
C22 C24 H24B 109.5 . .
H24A C24 H24B 109.5 . .
C22 C24 H24C 109.5 . .
H24A C24 H24C 109.5 . .
H24B C24 H24C 109.5 . .
C22 C24 H24D 109.5 . .
H24A C24 H24D 141.1 . .
H24B C24 H24D 56.3 . .
H24C C24 H24D 56.3 . .
C22 C24 H24E 109.5 . .
H24A C24 H24E 56.3 . .
H24B C24 H24E 141.1 . .
H24C C24 H24E 56.3 . .
H24D C24 H24E 109.5 . .
C22 C24 H24F 109.5 . .
H24A C24 H24F 56.3 . .
H24B C24 H24F 56.3 . .
H24C C24 H24F 141.1 . .
H24D C24 H24F 109.5 . .
H24E C24 H24F 109.5 . .
C22 N20 N21 103.9(2) . .
C22 N20 Fe1 133.50(18) . 8_655
N21 N20 Fe1 121.52(15) . 8_655
C20 N21 N20 113.4(2) . .
C20 N21 H21 123.3 . .
N20 N21 H21 123.3 . .

loop_
_geom_bond_atom_site_label_1
_geom_bond_atom_site_label_2
_geom_bond_distance
_geom_bond_site_symmetry_2
Fe1 N1 2.079(2) .
Fe1 N1 2.079(2) 10_666
Fe1 N10 2.255(2) 10_666
Fe1 N10 2.255(2) .
Fe1 N20 2.385(2) 6_564
Fe1 N20 2.385(2) 18_546
S1 C1 1.632(3) .
C1 N1 1.167(3) .
N10 C10 1.343(3) .
N10 N11 1.361(3) .
N11 C12 1.345(3) .
N11 H11 0.8800 .
C10 C11 1.417(4) .
C10 C13 1.496(4) .
C11 C12 1.385(4) .
C11 C21 1.477(3) .
C12 C14 1.480(4) .
C13 H13A 0.9800 .
C13 H13B 0.9800 .
C13 H13C 0.9800 .
C13 H13D 0.9800 .
C13 H13E 0.9800 .
C13 H13F 0.9800 .
C14 H14A 0.9800 .
C14 H14B 0.9800 .
C14 H14C 0.9800 .
C14 H14D 0.9800 .
C14 H14E 0.9800 .
C14 H14F 0.9800 .
C20 N21 1.347(3) .
C20 C21 1.383(4) .
C20 C23 1.487(4) .
C21 C22 1.418(4) .
C22 N20 1.344(3) .
C22 C24 1.490(4) .
C23 H23A 0.9800 .
C23 H23B 0.9800 .
C23 H23C 0.9800 .
C23 H23D 0.9800 .
C23 H23E 0.9800 .
C23 H23F 0.9800 .
C24 H24A 0.9800 .
C24 H24B 0.9800 .
C24 H24C 0.9800 .
C24 H24D 0.9800 .
C24 H24E 0.9800 .
C24 H24F 0.9800 .
N20 N21 1.360(3) .
N20 Fe1 2.385(2) 8_655
N21 H21 0.8800 .

loop_
_geom_hbond_atom_site_label_D
_geom_hbond_atom_site_label_H
_geom_hbond_atom_site_label_A
_geom_hbond_distance_DH
_geom_hbond_distance_HA
_geom_hbond_distance_DA
_geom_hbond_angle_DHA
_geom_hbond_site_symmetry_A
N11 H11 S1 0.88 2.77 3.596(2) 157.1 15_556
N21 H21 S1 0.88 2.57 3.384(2) 154.9 10_667
